data_9000903
loop_
_publ_author_name
'Moore, P. B.'
'Araki, T.'
'Steele, I. M.'
'Swihart, G. H.'
'Kampf, A. R.'

_publ_section_title
;
 Gainesite, sodium zirconium beryllophosphate: A new mineral and its crystal
 structure
;
_journal_name_full 'American Mineralogist'
_journal_page_first 1022
_journal_page_last 1028
_journal_volume 68
_journal_year 1983
_chemical_formula_sum 'Be0.5 Na0.956 O8 P2 Zr'
_chemical_name_mineral Gainesite
_space_group_IT_number 141
_symmetry_space_group_name_Hall '-I 4bd 2'
_symmetry_space_group_name_H-M 'I 41/a m d :2'
_cell_angle_alpha 90
_cell_angle_beta 90
_cell_angle_gamma 90
_cell_length_a 6.567
_cell_length_b 6.567
_cell_length_c 17.119
_cell_formula_units_Z 4
_cell_volume 738.265
_database_code_amcsd 0000922
_exptl_crystal_density_diffrn 2.768
_cod_original_sg_symbol_H-M 'I 41/a m d'
_cod_original_formula_sum 'Na.956 Zr Be.5 P2 O8'
_cod_database_code 9000903

loop_
_space_group_symop_operation_xyz
x,y,z
1/2+x,1/2+y,1/2+z
1/4-y,3/4-x,1/4+z
3/4-y,1/4-x,3/4+z
1/4+y,3/4+x,1/4-z
3/4+y,1/4+x,3/4-z
1/4+y,3/4-x,1/4-z
3/4+y,1/4-x,3/4-z
1/4-y,3/4+x,1/4+z
3/4-y,1/4+x,3/4+z
1/2+x,-y,1/2+z
+x,1/2-y,+z
1/2-x,y,1/2-z
-x,1/2+y,-z
1/2+x,y,1/2-z
+x,1/2+y,-z
1/2-x,-y,1/2+z
-x,1/2-y,+z
1/4+y,1/4+x,3/4+z
3/4+y,3/4+x,1/4+z
1/4-y,1/4-x,3/4-z
3/4-y,3/4-x,1/4-z
1/4-y,1/4+x,3/4-z
3/4-y,3/4+x,1/4-z
1/4+y,1/4-x,3/4+z
3/4+y,3/4-x,1/4+z
-x,y,z
1/2-x,1/2+y,1/2+z
x,-y,-z
1/2+x,1/2-y,1/2-z
-x,-y,-z
1/2-x,1/2-y,1/2-z

loop_
_atom_site_aniso_label
_atom_site_aniso_U_11
_atom_site_aniso_U_22
_atom_site_aniso_U_33
_atom_site_aniso_U_12
_atom_site_aniso_U_13
_atom_site_aniso_U_23
Na1 0.04326 0.07516 0.03118 0.00000 0.00000 0.03816
Na2 0.03146 0.12781 0.04009 0.00000 0.00000 0.03303
Zr 0.00787 0.00787 0.01039 0.00000 0.00000 0.00000
Be 0.03365 0.03365 0.02821 0.00000 0.00000 0.00000
P 0.00765 0.01158 0.01039 0.00000 0.00000 -0.00114
O1 0.02338 0.02338 0.01485 0.00000 0.00000 0.00000
O2 0.02381 0.00808 0.01782 0.00000 0.00000 -0.00171
O3 0.02731 0.01245 0.02375 0.00000 0.00000 0.00114

loop_
_atom_site_label
_atom_site_fract_x
_atom_site_fract_y
_atom_site_fract_z
_atom_site_occupancy
Na1 0.00000 0.03520 0.03520 0.13500
Na2 0.00000 0.66540 0.03980 0.10400
Zr 0.00000 0.25000 0.37500 1.00000
Be 0.00000 0.75000 0.12500 0.50000
P 0.00000 0.17600 0.17420 0.50000
O1 0.00000 0.25000 0.25510 1.00000
O2 0.00000 0.56450 0.37810 1.00000
O3 0.00000 0.55400 0.18260 0.50000

loop_
_cod_related_entry_id
_cod_related_entry_database
_cod_related_entry_code
1 AMCSD 0000922
